data_4338064
loop_
_publ_author_name
'Zhou, Tingting'
'Wang, Yumei'
'Jin, Shifeng'
'Li, Dandan'
'Lai, Xiaofang'
'Ying, Tianping'
'Zhang, Han'
'Shen, Shijie'
'Wang, Wenjun'
'Chen, Xiaolong'

_publ_section_title
;
 Structures and Physical Properties of Layered Oxyselenides Ba2MO2Ag2Se2
 (M = Co, Mn).
;
_journal_issue 8
_journal_name_full 'Inorganic chemistry'
_journal_page_first 4154
_journal_page_last 4160
_journal_paper_doi 10.1021/ic500203k
_journal_volume 53
_journal_year 2014
_chemical_formula_sum 'Ag2 Ba2 Co O2 Se2'
_chemical_formula_weight 739.2424
_chemical_name_systematic ' ?'
_space_group_IT_number 139
_symmetry_cell_setting tetragonal
_symmetry_space_group_name_Hall '-I 4 2'
_symmetry_space_group_name_H-M 'I 4/m m m'
_cell_angle_alpha 90.00000
_cell_angle_beta 90.00000
_cell_angle_gamma 90.00000
_cell_formula_units_Z 2
_cell_length_a 4.22324(7)
_cell_length_b 4.22324(7)
_cell_length_c 20.0359(4)
_cell_measurement_temperature 298(2)
_cell_measurement_wavelength 1.54180
_cell_volume 357.355(11)
_computing_structure_refinement FULLPROF
_diffrn_ambient_temperature 298(2)
_diffrn_radiation_type CuK\a
_diffrn_radiation_wavelength 1.54180
_exptl_crystal_colour chestnut
_pd_instr_location ' ?'
_pd_meas_2theta_range_inc 0.017000
_pd_meas_2theta_range_max 134.97501
_pd_meas_2theta_range_min 10.00800
_pd_meas_number_of_points 7352
_pd_proc_2theta_range_inc 0.017000
_pd_proc_2theta_range_max 134.9937
_pd_proc_2theta_range_min 10.0267
_pd_proc_ls_pref_orient_corr ' ?'
_pd_proc_ls_prof_R_factor 2.6768
_pd_proc_ls_prof_wR_expected 2.4482
_pd_proc_ls_prof_wR_factor 3.4705
_pd_proc_wavelength 1.540600
_pd_spec_mounting ' ?'
_refine_ls_goodness_of_fit_all 1.4176
_refine_ls_number_parameters 25
_refine_ls_number_reflns 267
_refine_ls_number_restraints 0
_refine_ls_R_I_factor 6.1417
_cod_data_source_file ic500203k_si_002.cif
_cod_data_source_block Ba2CoO2Ag2Se2:
_cod_depositor_comments
;
The following automatic conversions were performed:

'_symmetry_cell_setting' value 'Tetragonal' changed to 'tetragonal'
according to
/usr/data/users/saulius/automatic-downloads/rss-feeds/ACS/lib/dictionaries/cif_core.dic
dictionary named 'cif_core.dic' version 2.4.2 from 2011-04-26.

Automatic conversion script
Id: cif_fix_values 2281 2013-09-26 08:29:07Z andrius 

 Adding full bibliography for 4338064--4338065.cif.
;
_cod_original_cell_volume 357.354(11)
_cod_database_code 4338064
_pd_proc_ls_prof_cr_factor 16.5966
_pd_proc_ls_prof_cwr_factor 12.2210
_pd_proc_ls_prof_cwr_expected 8.6210
_pd_proc_ls_prof_chi2 2.0095
_pd_proc_ls_prof_echi2 2.0257

loop_
_symmetry_equiv_pos_as_xyz
x,y,z
-y,x,z
-x,-y,z
y,-x,z
-x,y,z
y,x,z
x,-y,z
-y,-x,z
-x,-y,-z
y,-x,-z
x,y,-z
-y,x,-z
x,-y,-z
-y,-x,-z
-x,y,-z
y,x,-z
x+1/2,y+1/2,z+1/2
-y+1/2,x+1/2,z+1/2
-x+1/2,-y+1/2,z+1/2
y+1/2,-x+1/2,z+1/2
-x+1/2,y+1/2,z+1/2
y+1/2,x+1/2,z+1/2
x+1/2,-y+1/2,z+1/2
-y+1/2,-x+1/2,z+1/2
-x+1/2,-y+1/2,-z+1/2
y+1/2,-x+1/2,-z+1/2
x+1/2,y+1/2,-z+1/2
-y+1/2,x+1/2,-z+1/2
x+1/2,-y+1/2,-z+1/2
-y+1/2,-x+1/2,-z+1/2
-x+1/2,y+1/2,-z+1/2
y+1/2,x+1/2,-z+1/2

loop_
_atom_site_label
_atom_site_fract_x
_atom_site_fract_y
_atom_site_fract_z
_atom_site_U_iso_or_equiv
_atom_site_occupancy
_atom_site_adp_type
_atom_site_type_symbol
Ba1 0.00000 0.00000 0.41181(5) 0.0179(4) 1.00000 Uiso Ba
Co1 0.00000 0.00000 0.00000 0.0207(12) 1.00000 Uiso Co
O1 0.00000 0.50000 0.00000 0.022(3) 1.00000 Uiso O
Ag1 0.00000 0.50000 0.25000 0.0301(5) 1.00000 Uiso Ag
Se1 0.00000 0.00000 0.16254(7) 0.0202(7) 1.00000 Uiso Se

loop_
_atom_type_symbol
_atom_type_scat_Cromer_Mann_a1
_atom_type_scat_Cromer_Mann_b1
_atom_type_scat_Cromer_Mann_a2
_atom_type_scat_Cromer_Mann_b2
_atom_type_scat_Cromer_Mann_a3
_atom_type_scat_Cromer_Mann_b3
_atom_type_scat_Cromer_Mann_a4
_atom_type_scat_Cromer_Mann_b4
_atom_type_scat_Cromer_Mann_c
_atom_type_scat_dispersion_real
_atom_type_scat_dispersion_imag
_atom_type_scat_source
ba 20.33610 3.21600 19.29700 0.27560 10.88800 20.20730 2.69590 167.20200 2.77310 -1.33400 8.46000 International_Tables_for_Crystallography_Vol.C(1991)_Tables_6.1.1.4_and_6.1.1.5
co 12.28410 4.27910 7.34090 0.27840 4.00340 13.53590 2.34880 71.16920 1.01180 -2.46400 3.60800 International_Tables_for_Crystallography_Vol.C(1991)_Tables_6.1.1.4_and_6.1.1.5
o 3.04850 13.27710 2.28680 5.70110 1.54630 0.32390 0.86700 32.90890 0.25080 0.04700 0.03200 International_Tables_for_Crystallography_Vol.C(1991)_Tables_6.1.1.4_and_6.1.1.5
ag 19.28080 0.64460 16.68850 7.47260 4.80450 24.66050 1.04630 99.81560 5.17900 -0.06000 4.28200 International_Tables_for_Crystallography_Vol.C(1991)_Tables_6.1.1.4_and_6.1.1.5
se 17.00060 2.40980 5.81960 0.27260 3.97310 15.23720 4.35430 43.81630 2.84090 -0.87900 1.13900 International_Tables_for_Crystallography_Vol.C(1991)_Tables_6.1.1.4_and_6.1.1.5

loop_
_geom_angle_atom_site_label_1
_geom_angle_atom_site_label_2
_geom_angle_atom_site_label_3
_geom_angle
_geom_angle_publ_flag
Se Ag Se 114.07(2) n

loop_
_geom_bond_atom_site_label_1
_geom_bond_atom_site_label_2
_geom_bond_distance
Ag Se 2.7440(9)
